data_8107338
loop_
_publ_author_name
'Liguo, Yang'
'Xin, Wang'
'Jiaqi, Fu'
'Xinyu, Ji'

_publ_section_title
;
 The crystal structure of
 5,10,15,20-tetrakis(4-(tert-butyl)phenyl)porphyrin-21,23-diido-\k4 N
 4-naphthalocyanido-\k4 N 4-neodymium(IV) - chloroform (1/6)
 C114H90N12Cl18Nd
;
_journal_issue 1
_journal_name_full 'Zeitschrift f\"ur Kristallographie - New Crystal Structures'
_journal_page_first 9
_journal_page_last 12
_journal_paper_doi 10.1515/ncrs-2022-0405
_journal_volume 238
_journal_year 2023
_chemical_formula_sum 'C114 H90 Cl18 N12 Nd'
_chemical_formula_weight 2410.31
_space_group_crystal_system triclinic
_space_group_IT_number 2
_space_group_name_Hall '-P 1'
_space_group_name_H-M_alt 'P -1'
_atom_sites_solution_hydrogens geom
_cell_angle_alpha 79.600(3)
_cell_angle_beta 68.752(4)
_cell_angle_gamma 68.572(3)
_cell_formula_units_Z 2
_cell_length_a 17.3389(7)
_cell_length_b 18.7671(5)
_cell_length_c 19.1454(8)
_cell_measurement_reflns_used 12140
_cell_measurement_temperature 150(2)
_cell_measurement_theta_max 67.0854
_cell_measurement_theta_min 3.1405
_cell_volume 5396.7(4)
_computing_data_reduction
;
CrysAlisPro, Agilent Technologies,
Version 1.171.35.11 (release 16-05-2011 CrysAlis171 .NET)
(compiled May 16 2011,17:55:39)
;
_computing_structure_refinement 'SHELXL-2018/3 (Sheldrick, 2018)'
_diffrn_ambient_temperature 150(2)
_diffrn_detector_area_resol_mean 16.2141
_diffrn_measured_fraction_theta_full 0.997
_diffrn_measured_fraction_theta_max 0.997
_diffrn_measurement_device_type 'Xcalibur, Eos, Gemini'
_diffrn_measurement_method '\w scans'
_diffrn_radiation_type CuK\a
_diffrn_radiation_wavelength 1.54184
_diffrn_reflns_av_R_equivalents 0.0695
_diffrn_reflns_av_unetI/netI 0.0865
_diffrn_reflns_Laue_measured_fraction_full 0.997
_diffrn_reflns_Laue_measured_fraction_max 0.997
_diffrn_reflns_limit_h_max 20
_diffrn_reflns_limit_h_min -20
_diffrn_reflns_limit_k_max 22
_diffrn_reflns_limit_k_min -14
_diffrn_reflns_limit_l_max 22
_diffrn_reflns_limit_l_min -22
_diffrn_reflns_number 32924
_diffrn_reflns_point_group_measured_fraction_full 0.997
_diffrn_reflns_point_group_measured_fraction_max 0.997
_diffrn_reflns_theta_full 64.994
_diffrn_reflns_theta_max 64.994
_diffrn_reflns_theta_min 3.143
_exptl_absorpt_coefficient_mu 8.209
_exptl_crystal_colour dark-green
_exptl_crystal_density_diffrn 1.483
_exptl_crystal_description block
_exptl_crystal_F_000 2448
_refine_diff_density_max 3.485
_refine_diff_density_min -1.668
_refine_diff_density_rms 0.147
_refine_ls_extinction_coef .
_refine_ls_extinction_method none
_refine_ls_goodness_of_fit_ref 1.040
_refine_ls_hydrogen_treatment constr
_refine_ls_matrix_type fullcycle
_refine_ls_number_parameters 1346
_refine_ls_number_reflns 18316
_refine_ls_number_restraints 4974
_refine_ls_restrained_S_all 0.942
_refine_ls_R_factor_all 0.0840
_refine_ls_R_factor_gt 0.0722
_refine_ls_shift/su_max 0.024
_refine_ls_shift/su_mean 0.001
_refine_ls_structure_factor_coef Fsqd
_refine_ls_weighting_details 'w=1/[\s^2^(Fo^2^)+(0.1203P)^2^+14.1108P] where P=(Fo^2^+2Fc^2^)/3'
_refine_ls_weighting_scheme calc
_refine_ls_wR_factor_gt 0.1886
_refine_ls_wR_factor_ref 0.1979
_reflns_Friedel_coverage 0.000
_reflns_Friedel_fraction_full .
_reflns_Friedel_fraction_max .
_reflns_number_gt 15648
_reflns_number_total 18316
_reflns_threshold_expression 'I > 2\s(I)'
_cod_data_source_file suppl_j_ncrs-2022-0405_suppl.cif
_cod_data_source_block Nd-1
_cod_database_code 8107338
_shelx_space_group_comment
;
The symmetry employed for this shelxl refinement is uniquely defined
by the following loop, which should always be used as a source of
symmetry information in preference to the above space-group names.
They are only intended as comments.
;

loop_
_space_group_symop_operation_xyz
'x, y, z'
'-x, -y, -z'

loop_
_atom_site_label
_atom_site_type_symbol
_atom_site_fract_x
_atom_site_fract_y
_atom_site_fract_z
_atom_site_U_iso_or_equiv
_atom_site_adp_type
_atom_site_occupancy
_atom_site_site_symmetry_order
_atom_site_calc_flag
_atom_site_refinement_flags_posn
_atom_site_refinement_flags_adp
_atom_site_refinement_flags_occupancy
_atom_site_disorder_assembly
_atom_site_disorder_group
Nd1 Nd 0.36103(2) 0.69858(2) 0.35658(2) 0.00916(11) Uani 1 1 d . U . . .
N1 N 0.3572(3) 0.7868(3) 0.2426(3) 0.0136(9) Uani 1 1 d . U . . .
N2 N 0.3781(3) 0.6021(3) 0.2696(3) 0.0122(8) Uani 1 1 d . U . . .
N3 N 0.2067(3) 0.7526(3) 0.3573(3) 0.0132(9) Uani 1 1 d . U . . .
N4 N 0.3110(3) 0.5860(3) 0.4264(3) 0.0135(9) Uani 1 1 d . U . . .
N5 N 0.2723(3) 0.7660(3) 0.4743(3) 0.0132(9) Uani 1 1 d . U . . .
N6 N 0.4534(3) 0.6165(3) 0.4383(3) 0.0118(8) Uani 1 1 d . U . . .
N7 N 0.4251(3) 0.7972(3) 0.3586(3) 0.0124(8) Uani 1 1 d . U . . .
N8 N 0.5206(3) 0.6326(3) 0.2820(3) 0.0134(9) Uani 1 1 d . U . . .
N9 N 0.3433(3) 0.5757(3) 0.5422(3) 0.0148(9) Uani 1 1 d . U . . .
N10 N 0.5924(3) 0.6358(3) 0.3687(3) 0.0140(9) Uani 1 1 d . U . . .
N11 N 0.5051(3) 0.6148(3) 0.1652(3) 0.0146(9) Uani 1 1 d . U . . .
N12 N 0.2546(3) 0.5580(3) 0.3392(3) 0.0139(9) Uani 1 1 d . U . . .
C1 C 0.4433(5) 0.9270(4) 0.7262(4) 0.0279(14) Uani 1 1 d . U . . .
C2 C 0.1176(5) 0.8365(4) -0.0435(4) 0.0285(14) Uani 1 1 d . U . . .
C3 C 0.7385(5) 0.9476(5) -0.0174(4) 0.0348(16) Uani 1 1 d . U . . .
C4 C -0.1792(5) 0.7260(5) 0.7447(4) 0.0382(17) Uani 1 1 d . U . . .
C5 C 0.3126(4) 0.5654(3) 0.2023(3) 0.0152(10) Uani 1 1 d . U . . .
C6 C 0.3891(4) 0.5790(3) 0.1508(3) 0.0139(10) Uani 1 1 d . U . . .
C7 C 0.4676(4) 0.5958(3) 0.5568(3) 0.0147(10) Uani 1 1 d . U . . .
C8 C 0.5849(4) 0.6201(3) 0.6101(3) 0.0170(11) Uani 1 1 d . U . . .
C9 C 0.5139(4) 0.5949(3) 0.6606(3) 0.0158(11) Uani 1 1 d . U . . .
C10 C 0.5982(4) 0.6285(3) 0.5319(3) 0.0156(11) Uani 1 1 d . U . . .
H10 H 0.646268 0.641223 0.498492 0.019 Uiso 1 1 calc R U . . .
C11 C 0.6373(4) 0.6272(3) 0.1724(3) 0.0154(10) Uani 1 1 d . U . . .
C12 C 0.3834(4) 0.8066(3) 0.4951(3) 0.0156(10) Uani 1 1 d . U . . .
C13 C 0.4556(4) 0.5814(3) 0.6315(3) 0.0145(10) Uani 1 1 d . U . . .
H13 H 0.410651 0.563174 0.662862 0.017 Uiso 1 1 calc R U . . .
C14 C 0.5400(4) 0.6177(3) 0.5061(3) 0.0127(10) Uani 1 1 d . U . . .
C15 C 0.6634(4) 0.6333(3) 0.2326(3) 0.0150(10) Uani 1 1 d . U . . .
C16 C 0.5484(4) 0.6253(3) 0.2068(3) 0.0130(10) Uani 1 1 d . U . . .
C17 C 0.5525(4) 0.8586(3) 0.1640(3) 0.0156(11) Uani 1 1 d . U . . .
C18 C 0.2087(4) 0.5217(3) 0.4728(3) 0.0147(10) Uani 1 1 d . U . . .
C19 C 0.2332(4) 0.5299(3) 0.5331(3) 0.0138(10) Uani 1 1 d . U . . .
C20 C 0.2272(4) 0.7793(3) 0.2220(3) 0.0140(10) Uani 1 1 d . U . . .
C21 C 0.3481(4) 0.8194(3) 0.1246(3) 0.0182(11) Uani 1 1 d . U . . .
H21 H 0.328056 0.826648 0.084064 0.022 Uiso 1 1 calc R U . . .
C22 C 0.0663(4) 0.7469(4) 0.3955(3) 0.0185(11) Uani 1 1 d . U . . .
H22 H 0.013124 0.741177 0.426253 0.022 Uiso 1 1 calc R U . . .
C23 C 0.3111(4) 0.5771(3) 0.2767(3) 0.0130(10) Uani 1 1 d . U . . .
C24 C 0.2606(4) 0.5568(3) 0.4071(3) 0.0124(10) Uani 1 1 d . U . . .
C25 C 0.4107(4) 0.5740(3) 0.0751(3) 0.0157(11) Uani 1 1 d . U . . .
H25 H 0.462653 0.580233 0.041824 0.019 Uiso 1 1 calc R U . . .
C26 C 0.4151(4) 0.5961(3) 0.5120(3) 0.0140(10) Uani 1 1 d . U . . .
C27 C 0.2559(4) 0.5473(3) 0.1795(3) 0.0175(11) Uani 1 1 d . U . . .
H27 H 0.207658 0.535709 0.214174 0.021 Uiso 1 1 calc R U . . .
C28 C 0.5175(4) 0.8309(3) 0.3978(3) 0.0192(11) Uani 1 1 d . U . . .
H28 H 0.542684 0.839956 0.429235 0.023 Uiso 1 1 calc R U . . .
C29 C 0.4204(4) 0.8326(3) 0.1241(3) 0.0188(11) Uani 1 1 d . U . . .
H29 H 0.459039 0.850637 0.083345 0.023 Uiso 1 1 calc R U . . .
C30 C 0.2442(4) 0.7960(4) 0.5939(3) 0.0192(11) Uani 1 1 d . U . . .
H30 H 0.251091 0.809727 0.635014 0.023 Uiso 1 1 calc R U . . .
C31 C 0.3006(4) 0.5664(3) 0.5013(3) 0.0123(10) Uani 1 1 d . U . . .
C32 C 0.4031(4) 0.8350(3) 0.5531(3) 0.0171(11) Uani 1 1 d . U . . .
C33 C 0.1751(4) 0.7791(4) 0.5938(3) 0.0202(12) Uani 1 1 d . U . . .
H33 H 0.125815 0.778651 0.634961 0.024 Uiso 1 1 calc R U . . .
C34 C 0.4870(4) 0.8266(3) 0.2226(3) 0.0169(10) Uani 1 1 d . U . . .
C35 C 0.4290(4) 0.6010(3) 0.1958(3) 0.0117(10) Uani 1 1 d . U . . .
C36 C 0.1883(4) 0.7924(3) 0.1616(3) 0.0151(10) Uani 1 1 d . U . . .
C37 C 0.5464(4) 0.8364(4) 0.3217(4) 0.0199(12) Uani 1 1 d . U . . .
H37 H 0.595119 0.849755 0.291062 0.024 Uiso 1 1 calc R U . . .
C38 C 0.5296(4) 0.6260(3) 0.4321(3) 0.0128(10) Uani 1 1 d . U . . .
C39 C 0.0465(4) 0.7461(3) 0.5533(3) 0.0151(11) Uani 1 1 d . U . . .
C40 C 0.6374(4) 0.6378(4) 0.6415(4) 0.0220(12) Uani 1 1 d . U . . .
H40 H 0.684395 0.653234 0.609931 0.026 Uiso 1 1 calc R U . . .
C41 C 0.7008(4) 0.8444(4) 0.0827(4) 0.0257(13) Uani 1 1 d . U . . .
H41 H 0.759664 0.814709 0.068310 0.031 Uiso 1 1 calc R U . . .
C42 C 0.3515(4) 0.5591(3) 0.0492(3) 0.0180(11) Uani 1 1 d . U . . .
C43 C 0.4398(4) 0.8083(3) 0.4209(3) 0.0150(10) Uani 1 1 d . U . . .
C44 C 0.4050(4) 0.9100(3) 0.5459(3) 0.0213(12) Uani 1 1 d . U . . .
H44 H 0.396663 0.941503 0.504019 0.026 Uiso 1 1 calc R U . . .
C45 C 0.1915(4) 0.7618(3) 0.5183(3) 0.0159(10) Uani 1 1 d . U . . .
C46 C 0.4994(4) 0.5891(4) 0.7384(3) 0.0204(12) Uani 1 1 d . U . . .
H46 H 0.454283 0.571913 0.771173 0.024 Uiso 1 1 calc R U . . .
C47 C 0.4297(4) 0.8180(3) 0.6721(3) 0.0200(12) Uani 1 1 d . U . . .
H47 H 0.437333 0.786761 0.714379 0.024 Uiso 1 1 calc R U . . .
C48 C 0.7457(4) 0.6357(3) 0.2208(3) 0.0181(11) Uani 1 1 d . U . . .
H48 H 0.762732 0.638623 0.260790 0.022 Uiso 1 1 calc R U . . .
C49 C 0.3084(4) 0.7919(3) 0.1997(3) 0.0142(10) Uani 1 1 d . U . . .
C50 C 0.1495(4) 0.4864(3) 0.4822(3) 0.0152(11) Uani 1 1 d . U . . .
H50 H 0.138087 0.477786 0.441139 0.018 Uiso 1 1 calc R U . . .
C51 C 0.1055(4) 0.4630(3) 0.5563(3) 0.0180(11) Uani 1 1 d . U . . .
C52 C 0.1300(4) 0.7490(3) 0.4941(3) 0.0167(11) Uani 1 1 d . U . . .
C53 C 0.4870(4) 0.8174(3) 0.2976(3) 0.0157(10) Uani 1 1 d . U . . .
C54 C 0.1362(4) 0.7473(3) 0.4192(3) 0.0146(10) Uani 1 1 d . U . . .
C55 C 0.4170(4) 0.7898(3) 0.6159(3) 0.0169(11) Uani 1 1 d . U . . .
H55 H 0.417968 0.739296 0.620791 0.020 Uiso 1 1 calc R U . . .
C56 C 0.5877(4) 0.6349(3) 0.3008(3) 0.0115(10) Uani 1 1 d . U . . .
C57 C 0.0933(4) 0.7566(4) 0.3195(3) 0.0202(12) Uani 1 1 d . U . . .
H57 H 0.061743 0.759255 0.288262 0.024 Uiso 1 1 calc R U . . .
C58 C 0.6920(4) 0.6236(4) 0.1008(3) 0.0188(11) Uani 1 1 d . U . . .
H58 H 0.674365 0.618376 0.062077 0.023 Uiso 1 1 calc R U . . .
C59 C 0.1940(4) 0.5061(3) 0.6055(3) 0.0168(11) Uani 1 1 d . U . . .
H59 H 0.211470 0.510254 0.644662 0.020 Uiso 1 1 calc R U . . .
C60 C 0.1262(4) 0.4749(3) 0.6187(3) 0.0179(11) Uani 1 1 d . U . . .
C61 C 0.0764(4) 0.4571(4) 0.6922(4) 0.0231(12) Uani 1 1 d . U . . .
H61 H 0.089003 0.464910 0.732961 0.028 Uiso 1 1 calc R U . . .
C62 C 0.1803(4) 0.7619(3) 0.2960(3) 0.0135(10) Uani 1 1 d . U . . .
C63 C 0.0297(4) 0.6767(4) 0.5736(4) 0.0218(12) Uani 1 1 d . U . . .
H63 H 0.067857 0.633801 0.546609 0.026 Uiso 1 1 calc R U . . .
C64 C 0.5260(4) 0.9309(4) 0.1303(3) 0.0194(11) Uani 1 1 d . U . . .
H64 H 0.467446 0.961322 0.146937 0.023 Uiso 1 1 calc R U . . .
C65 C 0.6746(4) 0.9150(4) 0.0463(3) 0.0220(12) Uani 1 1 d . U . . .
C66 C 0.4310(4) 0.8935(4) 0.6651(4) 0.0218(12) Uani 1 1 d . U . . .
C67 C 0.1362(4) 0.8226(4) 0.0314(4) 0.0227(12) Uani 1 1 d . U . . .
C68 C 0.5854(4) 0.9589(4) 0.0721(4) 0.0235(12) Uani 1 1 d . U . . .
H68 H 0.565886 1.007455 0.049792 0.028 Uiso 1 1 calc R U . . .
C69 C 0.1960(5) 0.7536(4) 0.0447(4) 0.0275(13) Uani 1 1 d . U . . .
H69 H 0.219336 0.715732 0.010445 0.033 Uiso 1 1 calc R U . . .
C70 C 0.2733(4) 0.5467(4) 0.1010(3) 0.0195(11) Uani 1 1 d . U . . .
C71 C 0.3060(4) 0.7889(3) 0.5184(3) 0.0149(10) Uani 1 1 d . U . . .
C72 C -0.0434(4) 0.6706(4) 0.6336(4) 0.0270(13) Uani 1 1 d . U . . .
H72 H -0.053327 0.623705 0.645666 0.032 Uiso 1 1 calc R U . . .
C73 C -0.1016(4) 0.7328(4) 0.6755(4) 0.0275(14) Uani 1 1 d . U . . .
C74 C 0.4254(4) 0.8134(3) 0.1990(3) 0.0154(10) Uani 1 1 d . U . . .
C75 C 0.6403(4) 0.8170(4) 0.1410(4) 0.0230(12) Uani 1 1 d . U . . .
H75 H 0.659835 0.769394 0.164792 0.028 Uiso 1 1 calc R U . . .
C76 C 0.5509(5) 0.6084(4) 0.7665(4) 0.0258(13) Uani 1 1 d . U . . .
H76 H 0.539650 0.605522 0.818035 0.031 Uiso 1 1 calc R U . . .
C77 C 0.8033(4) 0.6338(4) 0.1465(4) 0.0216(12) Uani 1 1 d . U . . .
C78 C 0.4193(5) 0.9372(4) 0.6011(4) 0.0246(13) Uani 1 1 d . U . . .
H78 H 0.421039 0.986964 0.594835 0.030 Uiso 1 1 calc R U . . .
C79 C -0.0099(4) 0.4154(4) 0.6440(4) 0.0281(14) Uani 1 1 d . U . . .
H79 H -0.055164 0.396142 0.652800 0.034 Uiso 1 1 calc R U . . .
C80 C 0.0094(5) 0.4283(4) 0.7047(4) 0.0281(14) Uani 1 1 d . U . . .
H80 H -0.022978 0.417435 0.753539 0.034 Uiso 1 1 calc R U . . .
C81 C 0.3656(4) 0.5598(4) -0.0290(3) 0.0218(12) Uani 1 1 d . U . . .
H81 H 0.416765 0.566342 -0.063680 0.026 Uiso 1 1 calc R U . . .
C82 C 0.0377(4) 0.4311(4) 0.5714(4) 0.0231(12) Uani 1 1 d . U . . .
H82 H 0.025410 0.420625 0.531691 0.028 Uiso 1 1 calc R U . . .
C83 C 0.2220(5) 0.7391(4) 0.1074(4) 0.0260(13) Uani 1 1 d . U . . .
H83 H 0.263347 0.692239 0.113486 0.031 Uiso 1 1 calc R U . . .
C84 C 0.6205(5) 0.6325(4) 0.7178(4) 0.0251(13) Uani 1 1 d . U . . .
H84 H 0.655565 0.645010 0.737299 0.030 Uiso 1 1 calc R U . . .
C85 C 0.3056(5) 0.5511(4) -0.0538(4) 0.0276(14) Uani 1 1 d . U . . .
H85 H 0.315625 0.552807 -0.105105 0.033 Uiso 1 1 calc R U . . .
C86 C 0.1251(4) 0.8614(4) 0.1502(4) 0.0211(12) Uani 1 1 d . U . . .
H86 H 0.099398 0.898170 0.185810 0.025 Uiso 1 1 calc R U . . .
C87 C 0.1002(4) 0.8757(4) 0.0865(4) 0.0239(13) Uani 1 1 d . U . . .
H87 H 0.058186 0.922124 0.080355 0.029 Uiso 1 1 calc R U . . .
C88 C 0.7774(4) 0.6278(4) 0.0855(3) 0.0230(12) Uani 1 1 d . U . . .
C89 C -0.0146(4) 0.8097(4) 0.5927(4) 0.0272(14) Uani 1 1 d . U . . .
H89 H -0.006571 0.857306 0.578822 0.033 Uiso 1 1 calc R U . . .
C90 C 0.8887(4) 0.6394(4) 0.1288(4) 0.0299(14) Uani 1 1 d . U . . .
H90 H 0.906686 0.644314 0.167430 0.036 Uiso 1 1 calc R U . . .
C91 C 0.2126(4) 0.5364(4) 0.0734(4) 0.0239(13) Uani 1 1 d . U . . .
H91 H 0.162112 0.527475 0.106791 0.029 Uiso 1 1 calc R U . . .
C92 C 0.2283(5) 0.5395(4) -0.0028(4) 0.0278(14) Uani 1 1 d . U . . .
H92 H 0.187715 0.533974 -0.020709 0.033 Uiso 1 1 calc R U . . .
C93 C -0.0873(5) 0.8032(4) 0.6523(4) 0.0330(16) Uani 1 1 d . U . . .
H93 H -0.127386 0.846689 0.677436 0.040 Uiso 1 1 calc R U . . .
C94 C 0.9437(5) 0.6377(5) 0.0573(4) 0.0392(17) Uani 1 1 d . U . . .
H94 H 0.999231 0.640105 0.047780 0.047 Uiso 1 1 calc R U . . .
C95 C 0.8364(5) 0.6272(5) 0.0113(4) 0.0333(15) Uani 1 1 d . U . . .
H95 H 0.819702 0.623154 -0.028481 0.040 Uiso 1 1 calc R U . . .
C96 C 0.9178(5) 0.6324(5) -0.0029(4) 0.0400(17) Uani 1 1 d . U . . .
H96 H 0.955568 0.632378 -0.051924 0.048 Uiso 1 1 calc R U . . .
C97 C 0.1986(6) 0.6403(4) 0.7388(4) 0.0373(16) Uani 1 1 d . U . . .
H97 H 0.223305 0.640618 0.683891 0.045 Uiso 1 1 calc R U . . .
C98 C 0.5341(5) 0.7194(4) 0.9747(4) 0.0366(17) Uani 1 1 d . U . . .
H98 H 0.516253 0.711794 1.029521 0.044 Uiso 1 1 calc R U . . .
C99 C 0.0929(8) 0.9673(6) 0.6733(6) 0.067(2) Uani 1 1 d . U . . .
H99 H 0.118621 0.939022 0.627550 0.080 Uiso 1 1 calc R U . . .
C100 C 0.7741(6) 0.0564(5) 0.6224(6) 0.051(2) Uani 1 1 d . U . . .
H100 H 0.742422 0.111576 0.621289 0.061 Uiso 1 1 calc R U . A 1
C101 C 0.1083(12) 0.1790(12) 0.7793(10) 0.111(4) Uani 1 1 d . U . . .
H101 H 0.097594 0.154961 0.743918 0.133 Uiso 1 1 calc R U . . .
C102 C 0.2435(11) 0.1791(12) 0.5053(16) 0.173(9) Uani 1 1 d . U . . .
H102 H 0.241590 0.160395 0.461570 0.208 Uiso 1 1 calc R U . . .
C1A C 0.5233(6) 0.9549(5) 0.6915(5) 0.0402(17) Uani 1 1 d . U . . .
H1A1 H 0.528536 0.979518 0.728664 0.060 Uiso 1 1 calc R U . . .
H1A2 H 0.515927 0.990730 0.649888 0.060 Uiso 1 1 calc R U . . .
H1A3 H 0.575337 0.911908 0.674474 0.060 Uiso 1 1 calc R U . . .
C2A C 0.3606(6) 0.9963(5) 0.7557(4) 0.0380(17) Uani 1 1 d . U . . .
H2A1 H 0.310215 0.979608 0.775920 0.057 Uiso 1 1 calc R U . . .
H2A2 H 0.353731 1.033896 0.715179 0.057 Uiso 1 1 calc R U . . .
H2A3 H 0.366382 1.018377 0.794218 0.057 Uiso 1 1 calc R U . . .
C3A C 0.4555(6) 0.8710(5) 0.7911(4) 0.0402(18) Uani 1 1 d . U . . .
H3A1 H 0.404887 0.854877 0.814039 0.060 Uiso 1 1 calc R U . . .
H3A2 H 0.463108 0.894969 0.827239 0.060 Uiso 1 1 calc R U . . .
H3A3 H 0.506382 0.827213 0.773408 0.060 Uiso 1 1 calc R U . . .
C1B C 0.0531(6) 0.9166(5) -0.0506(5) 0.045(2) Uani 1 1 d . U . . .
H1B1 H 0.078817 0.954420 -0.051790 0.067 Uiso 1 1 calc R U . . .
H1B2 H 0.000332 0.923616 -0.008470 0.067 Uiso 1 1 calc R U . . .
H1B3 H 0.039658 0.922039 -0.096155 0.067 Uiso 1 1 calc R U . . .
C2B C 0.2034(6) 0.8312(5) -0.1080(4) 0.0422(18) Uani 1 1 d . U . . .
H2B1 H 0.245883 0.781648 -0.104857 0.063 Uiso 1 1 calc R U . . .
H2B2 H 0.225147 0.870214 -0.104510 0.063 Uiso 1 1 calc R U . . .
H2B3 H 0.192934 0.838280 -0.155142 0.063 Uiso 1 1 calc R U . . .
C3B C 0.0788(6) 0.7766(5) -0.0489(5) 0.0379(17) Uani 1 1 d . U . . .
H3B1 H 0.061853 0.788163 -0.093211 0.057 Uiso 1 1 calc R U . . .
H3B2 H 0.028363 0.777750 -0.005415 0.057 Uiso 1 1 calc R U . . .
H3B3 H 0.121859 0.726496 -0.051251 0.057 Uiso 1 1 calc R U . . .
C1C C 0.7070(6) 0.9681(5) -0.0863(4) 0.0450(19) Uani 1 1 d . U . . .
H1C1 H 0.647785 1.002500 -0.072515 0.068 Uiso 1 1 calc R U . . .
H1C2 H 0.709642 0.922270 -0.103874 0.068 Uiso 1 1 calc R U . . .
H1C3 H 0.744001 0.992426 -0.125351 0.068 Uiso 1 1 calc R U . . .
C2C C 0.8306(6) 0.8894(6) -0.0402(5) 0.055(2) Uani 1 1 d . U . . .
H2C1 H 0.867726 0.909946 -0.083137 0.082 Uiso 1 1 calc R U . . .
H2C2 H 0.828480 0.842940 -0.052612 0.082 Uiso 1 1 calc R U . . .
H2C3 H 0.853505 0.878666 0.000648 0.082 Uiso 1 1 calc R U . . .
C3C C 0.7387(7) 1.0196(6) 0.0064(5) 0.052(2) Uani 1 1 d . U . . .
H3C1 H 0.755002 1.008188 0.051088 0.079 Uiso 1 1 calc R U . . .
H3C2 H 0.681327 1.057027 0.016265 0.079 Uiso 1 1 calc R U . . .
H3C3 H 0.780075 1.039402 -0.032910 0.079 Uiso 1 1 calc R U . . .
C1D C -0.1714(6) 0.7550(7) 0.8116(5) 0.059(2) Uani 1 1 d . U . . .
H1D1 H -0.112721 0.731442 0.813390 0.089 Uiso 1 1 calc R U . . .
H1D2 H -0.211662 0.741982 0.857498 0.089 Uiso 1 1 calc R U . . .
H1D3 H -0.184887 0.809687 0.805623 0.089 Uiso 1 1 calc R U . . .
C2D C -0.1800(6) 0.6436(6) 0.7642(6) 0.057(2) Uani 1 1 d . U . . .
H2D1 H -0.180098 0.623429 0.721607 0.085 Uiso 1 1 calc R U . . .
H2D2 H -0.231515 0.642830 0.805777 0.085 Uiso 1 1 calc R U . . .
H2D3 H -0.128860 0.612741 0.777531 0.085 Uiso 1 1 calc R U . . .
C3D C -0.2648(5) 0.7778(6) 0.7309(5) 0.050(2) Uani 1 1 d . U . . .
H3D1 H -0.266747 0.830297 0.724746 0.075 Uiso 1 1 calc R U . . .
H3D2 H -0.313700 0.771933 0.773032 0.075 Uiso 1 1 calc R U . . .
H3D3 H -0.267605 0.763663 0.686357 0.075 Uiso 1 1 calc R U . . .
Cl10 Cl 0.23828(18) 0.69775(12) 0.76963(12) 0.0540(6) Uani 1 1 d . U . . .
Cl12 Cl 0.08488(19) 0.6757(2) 0.76265(19) 0.0853(10) Uani 1 1 d . U . . .
Cl14 Cl 0.44144(15) 0.74288(13) 0.94702(11) 0.0535(6) Uani 1 1 d . U . . .
Cl15 Cl 0.5814(2) 0.79173(15) 0.94806(15) 0.0774(10) Uani 1 1 d . U . . .
Cl13 Cl 0.61161(12) 0.63215(10) 0.93565(9) 0.0351(4) Uani 1 1 d . U . . .
Cl18 Cl 0.0272(3) 0.9201(2) 0.7414(2) 0.0941(10) Uani 1 1 d . U . . .
Cl16 Cl 0.1793(3) 0.9666(2) 0.7012(3) 0.0993(11) Uani 1 1 d . U . . .
Cl17 Cl 0.0323(2) 1.06064(19) 0.6517(2) 0.0919(10) Uani 1 1 d . U . . .
Cl4 Cl 0.1976(5) 0.2106(4) 0.7298(4) 0.190(3) Uani 1 1 d . U . . .
Cl6 Cl 0.0117(2) 0.2522(2) 0.8195(2) 0.0840(9) Uani 1 1 d . U . . .
Cl7 Cl 0.2224(6) 0.1094(4) 0.5611(4) 0.213(4) Uani 1 1 d . U . . .
Cl8 Cl 0.1775(3) 0.2567(4) 0.5000(4) 0.201(4) Uani 1 1 d . U . . .
Cl5 Cl 0.1362(3) 0.1083(4) 0.8478(3) 0.158(2) Uani 1 1 d . U . . .
Cl11 Cl 0.23617(19) 0.54596(11) 0.77427(13) 0.0559(6) Uani 1 1 d . U . . .
Cl9 Cl 0.3537(2) 0.1580(3) 0.4743(3) 0.1294(19) Uani 1 1 d . U . . .
Cl1A Cl 0.8046(4) 0.0302(2) 0.7032(2) 0.0873(16) Uani 0.778(6) 1 d . U P B 1
Cl2A Cl 0.8687(3) 0.0362(3) 0.5440(2) 0.0937(18) Uani 0.778(6) 1 d . U P B 1
Cl3A Cl 0.7064(3) 0.0078(2) 0.6237(4) 0.105(2) Uani 0.778(6) 1 d . U P B 1
Cl1B Cl 0.7462(14) 0.0168(8) 0.7144(8) 0.102(6) Uani 0.222(6) 1 d . U P B 2
Cl2B Cl 0.8740(10) 0.0502(8) 0.5845(13) 0.099(5) Uani 0.222(6) 1 d . U P B 2
Cl3B Cl 0.7481(11) 0.0050(9) 0.5700(11) 0.087(4) Uani 0.222(6) 1 d . U P B 2

loop_
_atom_site_aniso_label
_atom_site_aniso_U_11
_atom_site_aniso_U_22
_atom_site_aniso_U_33
_atom_site_aniso_U_23
_atom_site_aniso_U_13
_atom_site_aniso_U_12
Nd1 0.01058(16) 0.00812(16) 0.00897(16) -0.00067(10) -0.00124(11) -0.00508(11)
N1 0.016(2) 0.012(2) 0.0120(19) 0.0025(16) -0.0035(16) -0.0057(17)
N2 0.016(2) 0.0099(19) 0.0105(18) -0.0017(16) -0.0011(16) -0.0062(17)
N3 0.0125(19) 0.013(2) 0.0131(19) -0.0014(16) -0.0005(16) -0.0060(17)
N4 0.019(2) 0.014(2) 0.0100(19) -0.0015(16) -0.0007(17) -0.0115(17)
N5 0.015(2) 0.013(2) 0.0134(19) -0.0032(16) -0.0007(16) -0.0094(17)
N6 0.014(2) 0.0107(19) 0.0125(19) 0.0026(16) -0.0066(16) -0.0050(17)
N7 0.017(2) 0.0105(19) 0.0139(19) -0.0005(16) -0.0042(17) -0.0101(17)
N8 0.0146(19) 0.012(2) 0.0129(19) -0.0018(16) -0.0011(16) -0.0071(17)
N9 0.019(2) 0.016(2) 0.012(2) -0.0005(17) -0.0043(17) -0.0081(18)
N10 0.015(2) 0.013(2) 0.014(2) -0.0006(17) -0.0029(17) -0.0058(18)
N11 0.014(2) 0.016(2) 0.013(2) 0.0005(17) -0.0015(17) -0.0076(18)
N12 0.016(2) 0.014(2) 0.014(2) -0.0012(17) -0.0032(17) -0.0087(18)
C1 0.038(4) 0.028(3) 0.024(3) -0.007(3) -0.012(3) -0.013(3)
C2 0.037(3) 0.024(3) 0.030(3) 0.000(3) -0.018(3) -0.010(3)
C3 0.033(3) 0.041(4) 0.030(3) 0.012(3) -0.003(3) -0.026(3)
C4 0.020(3) 0.061(4) 0.026(3) 0.002(3) 0.004(3) -0.016(3)
C5 0.017(2) 0.015(2) 0.015(2) -0.001(2) -0.006(2) -0.006(2)
C6 0.015(2) 0.013(2) 0.014(2) -0.0011(19) -0.005(2) -0.005(2)
C7 0.017(2) 0.012(2) 0.017(2) -0.001(2) -0.005(2) -0.007(2)
C8 0.016(3) 0.016(3) 0.020(2) -0.001(2) -0.008(2) -0.004(2)
C9 0.019(3) 0.013(2) 0.016(2) -0.003(2) -0.005(2) -0.005(2)
C10 0.016(2) 0.014(2) 0.017(2) 0.002(2) -0.007(2) -0.004(2)
C11 0.016(2) 0.013(2) 0.017(2) 0.001(2) -0.0031(19) -0.008(2)
C12 0.023(2) 0.010(2) 0.015(2) -0.0029(19) -0.007(2) -0.005(2)
C13 0.019(2) 0.011(2) 0.015(2) 0.0020(19) -0.005(2) -0.008(2)
C14 0.015(2) 0.009(2) 0.015(2) -0.0007(19) -0.0036(19) -0.0062(19)
C15 0.015(2) 0.013(2) 0.015(2) 0.003(2) -0.004(2) -0.006(2)
C16 0.014(2) 0.013(2) 0.013(2) 0.0032(19) -0.0021(18) -0.008(2)
C17 0.020(3) 0.016(2) 0.015(2) 0.003(2) -0.005(2) -0.013(2)
C18 0.016(2) 0.013(2) 0.015(2) -0.002(2) -0.002(2) -0.007(2)
C19 0.013(2) 0.013(2) 0.015(2) -0.0005(19) -0.0032(19) -0.006(2)
C20 0.016(2) 0.011(2) 0.016(2) -0.0004(19) -0.0061(19) -0.0042(19)
C21 0.024(3) 0.018(3) 0.014(2) 0.001(2) -0.006(2) -0.010(2)
C22 0.012(2) 0.022(3) 0.021(3) -0.002(2) -0.003(2) -0.007(2)
C23 0.015(2) 0.011(2) 0.011(2) -0.0010(19) -0.0028(19) -0.004(2)
C24 0.014(2) 0.011(2) 0.012(2) -0.0022(19) -0.0040(19) -0.0043(19)
C25 0.016(2) 0.016(2) 0.012(2) 0.000(2) -0.001(2) -0.007(2)
C26 0.017(2) 0.015(2) 0.011(2) -0.0006(19) -0.0021(19) -0.008(2)
C27 0.016(2) 0.021(3) 0.017(2) -0.005(2) -0.002(2) -0.009(2)
C28 0.023(3) 0.018(3) 0.022(3) -0.003(2) -0.008(2) -0.012(2)
C29 0.023(3) 0.017(3) 0.015(2) -0.001(2) -0.001(2) -0.010(2)
C30 0.023(3) 0.020(3) 0.015(2) -0.003(2) -0.007(2) -0.005(2)
C31 0.013(2) 0.011(2) 0.013(2) 0.0006(19) -0.0015(19) -0.0075(19)
C32 0.019(3) 0.017(3) 0.016(2) -0.003(2) -0.006(2) -0.007(2)
C33 0.021(3) 0.022(3) 0.015(2) -0.004(2) 0.000(2) -0.010(2)
C34 0.018(2) 0.015(2) 0.016(2) 0.000(2) 0.000(2) -0.010(2)
C35 0.015(2) 0.007(2) 0.013(2) -0.0006(18) -0.0025(19) -0.0046(19)
C36 0.018(2) 0.012(2) 0.019(2) 0.001(2) -0.008(2) -0.007(2)
C37 0.017(3) 0.020(3) 0.024(3) 0.000(2) -0.003(2) -0.011(2)
C38 0.017(2) 0.008(2) 0.013(2) 0.0017(18) -0.0042(19) -0.0054(19)
C39 0.012(2) 0.016(2) 0.015(2) -0.002(2) -0.001(2) -0.006(2)
C40 0.022(3) 0.026(3) 0.022(3) -0.002(2) -0.008(2) -0.011(2)
C41 0.019(3) 0.025(3) 0.030(3) 0.005(2) -0.004(2) -0.010(2)
C42 0.021(3) 0.019(3) 0.016(2) -0.003(2) -0.006(2) -0.006(2)
C43 0.018(2) 0.012(2) 0.018(2) -0.001(2) -0.005(2) -0.008(2)
C44 0.033(3) 0.014(3) 0.020(3) 0.002(2) -0.011(2) -0.010(2)
C45 0.017(2) 0.015(2) 0.015(2) -0.003(2) -0.002(2) -0.007(2)
C46 0.022(3) 0.022(3) 0.018(3) 0.001(2) -0.008(2) -0.007(2)
C47 0.028(3) 0.017(3) 0.017(3) 0.003(2) -0.010(2) -0.008(2)
C48 0.016(2) 0.020(3) 0.019(2) 0.005(2) -0.005(2) -0.009(2)
C49 0.017(2) 0.009(2) 0.018(2) -0.0017(19) -0.006(2) -0.004(2)
C50 0.018(2) 0.016(2) 0.015(2) 0.000(2) -0.004(2) -0.011(2)
C51 0.017(3) 0.019(3) 0.019(3) 0.004(2) -0.005(2) -0.011(2)
C52 0.016(2) 0.016(2) 0.015(2) 0.000(2) -0.0002(19) -0.008(2)
C53 0.019(2) 0.012(2) 0.017(2) -0.0013(19) -0.004(2) -0.007(2)
C54 0.014(2) 0.013(2) 0.017(2) -0.001(2) -0.0024(19) -0.007(2)
C55 0.021(3) 0.012(2) 0.019(2) -0.002(2) -0.007(2) -0.007(2)
C56 0.011(2) 0.010(2) 0.013(2) 0.0012(19) -0.0034(18) -0.0046(19)
C57 0.019(3) 0.023(3) 0.022(3) -0.001(2) -0.006(2) -0.010(2)
C58 0.019(3) 0.024(3) 0.014(2) 0.000(2) -0.004(2) -0.010(2)
C59 0.018(3) 0.019(3) 0.016(2) 0.001(2) -0.005(2) -0.011(2)
C60 0.017(3) 0.020(3) 0.018(2) 0.003(2) -0.004(2) -0.010(2)
C61 0.023(3) 0.028(3) 0.018(3) 0.009(2) -0.005(2) -0.015(2)
C62 0.014(2) 0.010(2) 0.017(2) 0.0002(19) -0.0039(19) -0.006(2)
C63 0.015(2) 0.021(3) 0.026(3) -0.004(2) 0.001(2) -0.007(2)
C64 0.019(3) 0.019(3) 0.021(3) -0.002(2) -0.005(2) -0.008(2)
C65 0.024(3) 0.024(3) 0.020(3) 0.003(2) -0.004(2) -0.015(2)
C66 0.028(3) 0.021(3) 0.021(3) -0.003(2) -0.010(2) -0.011(2)
C67 0.027(3) 0.020(3) 0.025(3) 0.000(2) -0.013(2) -0.008(2)
C68 0.031(3) 0.020(3) 0.024(3) 0.007(2) -0.010(2) -0.016(2)
C69 0.037(3) 0.023(3) 0.026(3) -0.010(2) -0.015(3) -0.004(3)
C70 0.022(3) 0.021(3) 0.016(2) -0.006(2) -0.003(2) -0.008(2)
C71 0.019(2) 0.012(2) 0.014(2) -0.0028(19) -0.0068(19) -0.003(2)
C72 0.022(3) 0.024(3) 0.031(3) 0.004(2) 0.000(2) -0.014(2)
C73 0.019(3) 0.033(3) 0.026(3) -0.002(3) 0.000(2) -0.011(3)
C74 0.016(2) 0.011(2) 0.017(2) -0.0012(19) -0.004(2) -0.004(2)
C75 0.021(3) 0.021(3) 0.023(3) 0.006(2) -0.003(2) -0.008(2)
C76 0.036(3) 0.024(3) 0.018(3) -0.005(2) -0.013(2) -0.005(3)
C77 0.019(3) 0.024(3) 0.020(3) 0.005(2) -0.003(2) -0.011(2)
C78 0.042(3) 0.013(3) 0.025(3) -0.001(2) -0.012(3) -0.015(3)
C79 0.024(3) 0.034(3) 0.031(3) 0.009(3) -0.006(3) -0.023(3)
C80 0.025(3) 0.034(3) 0.023(3) 0.008(3) 0.000(3) -0.018(3)
C81 0.027(3) 0.021(3) 0.016(3) -0.002(2) -0.005(2) -0.006(2)
C82 0.024(3) 0.027(3) 0.026(3) 0.004(2) -0.008(2) -0.019(3)
C83 0.030(3) 0.020(3) 0.028(3) -0.004(2) -0.017(2) 0.001(2)
C84 0.030(3) 0.030(3) 0.025(3) -0.002(3) -0.015(3) -0.012(3)
C85 0.035(3) 0.033(3) 0.016(3) -0.009(3) -0.009(2) -0.010(3)
C86 0.023(3) 0.017(3) 0.023(3) -0.005(2) -0.009(2) -0.002(2)
C87 0.029(3) 0.013(3) 0.030(3) 0.003(2) -0.016(3) -0.002(2)
C88 0.018(3) 0.027(3) 0.018(3) 0.002(2) 0.002(2) -0.010(2)
C89 0.022(3) 0.022(3) 0.031(3) -0.007(2) 0.004(2) -0.009(2)
C90 0.017(3) 0.043(4) 0.030(3) 0.009(3) -0.006(2) -0.016(3)
C91 0.022(3) 0.033(3) 0.019(3) -0.008(2) -0.003(2) -0.013(3)
C92 0.032(3) 0.035(3) 0.024(3) -0.010(3) -0.012(3) -0.012(3)
C93 0.023(3) 0.031(3) 0.032(3) -0.011(3) 0.010(3) -0.009(3)
C94 0.019(3) 0.057(4) 0.037(3) 0.006(3) -0.001(3) -0.019(3)
C95 0.027(3) 0.046(4) 0.022(3) -0.001(3) 0.001(3) -0.016(3)
C96 0.025(3) 0.059(4) 0.026(3) 0.005(3) 0.007(3) -0.022(3)
C97 0.057(4) 0.032(4) 0.028(4) 0.003(3) -0.017(3) -0.020(3)
C98 0.044(4) 0.030(4) 0.023(3) -0.004(3) 0.008(3) -0.014(3)
C99 0.075(6) 0.051(5) 0.065(5) -0.031(4) -0.032(4) 0.012(4)
C100 0.052(5) 0.025(4) 0.064(5) -0.003(4) -0.020(4) 0.002(4)
C101 0.110(9) 0.145(11) 0.093(10) -0.002(7) -0.036(7) -0.056(7)
C102 0.067(7) 0.113(11) 0.253(18) 0.061(12) -0.006(12) -0.010(8)
C1A 0.047(4) 0.043(4) 0.042(4) -0.011(3) -0.018(3) -0.020(4)
C2A 0.047(4) 0.037(4) 0.036(4) -0.018(3) -0.011(3) -0.016(3)
C3A 0.063(5) 0.039(4) 0.033(4) -0.003(3) -0.027(4) -0.021(4)
C1B 0.065(5) 0.031(4) 0.041(4) 0.003(3) -0.036(4) -0.003(4)
C2B 0.054(5) 0.051(5) 0.024(3) -0.001(3) -0.010(3) -0.024(4)
C3B 0.049(4) 0.040(4) 0.036(4) -0.003(3) -0.022(3) -0.020(4)
C1C 0.047(5) 0.055(5) 0.027(4) 0.015(3) -0.006(3) -0.024(4)
C2C 0.030(4) 0.073(6) 0.045(5) 0.018(4) 0.004(3) -0.024(4)
C3C 0.064(5) 0.062(5) 0.047(5) 0.017(4) -0.012(4) -0.054(5)
C1D 0.041(4) 0.098(6) 0.028(4) -0.012(4) 0.007(3) -0.025(4)
C2D 0.033(4) 0.065(5) 0.051(5) 0.018(4) 0.009(4) -0.024(4)
C3D 0.020(3) 0.073(6) 0.042(4) -0.002(4) 0.009(3) -0.017(4)
Cl10 0.0902(17) 0.0420(11) 0.0377(10) -0.0039(8) -0.0202(11) -0.0302(12)
Cl12 0.0537(15) 0.103(2) 0.084(2) 0.0473(18) -0.0228(14) -0.0328(16)
Cl14 0.0515(12) 0.0501(12) 0.0345(10) -0.0001(9) -0.0114(9) 0.0073(10)
Cl15 0.0851(18) 0.0591(14) 0.0642(15) -0.0299(12) 0.0429(14) -0.0511(14)
Cl13 0.0369(9) 0.0345(9) 0.0251(8) -0.0074(7) -0.0034(7) -0.0058(7)
Cl18 0.108(3) 0.085(2) 0.079(2) -0.0226(17) -0.0302(19) -0.0103(19)
Cl16 0.104(3) 0.080(2) 0.131(3) -0.020(2) -0.071(2) -0.0091(19)
Cl17 0.082(2) 0.0655(18) 0.098(2) -0.0195(16) -0.0353(18) 0.0238(16)
Cl4 0.171(5) 0.156(5) 0.199(6) -0.076(4) 0.060(5) -0.091(4)
Cl6 0.098(2) 0.0845(19) 0.110(2) 0.0301(18) -0.063(2) -0.0626(18)
Cl7 0.291(9) 0.099(4) 0.184(6) 0.005(4) 0.002(6) -0.075(5)
Cl8 0.049(2) 0.180(5) 0.238(6) 0.107(5) 0.007(3) 0.006(3)
Cl5 0.100(3) 0.193(5) 0.105(3) 0.011(3) -0.028(3) 0.022(3)
Cl11 0.0996(19) 0.0286(9) 0.0534(12) 0.0086(8) -0.0449(13) -0.0217(11)
Cl9 0.0430(15) 0.201(5) 0.133(3) -0.102(3) -0.0254(18) 0.013(2)
Cl1A 0.133(4) 0.054(2) 0.065(2) -0.0142(17) -0.050(2) 0.005(2)
Cl2A 0.085(3) 0.067(2) 0.063(2) 0.0150(19) 0.011(2) 0.007(2)
Cl3A 0.074(3) 0.052(2) 0.205(6) 0.011(3) -0.071(3) -0.023(2)
Cl1B 0.131(11) 0.053(7) 0.062(6) -0.002(5) -0.013(7) 0.017(7)
Cl2B 0.067(7) 0.053(7) 0.164(12) -0.001(8) -0.018(8) -0.030(6)
Cl3B 0.080(8) 0.077(8) 0.115(9) -0.023(7) -0.061(7) 0.000(7)

loop_
_atom_type_symbol
_atom_type_description
_atom_type_scat_dispersion_real
_atom_type_scat_dispersion_imag
_atom_type_scat_source
C C 0.0181 0.0091 'International Tables Vol C Tables 4.2.6.8 and 6.1.1.4'
N N 0.0311 0.0180 'International Tables Vol C Tables 4.2.6.8 and 6.1.1.4'
H H 0.0000 0.0000 'International Tables Vol C Tables 4.2.6.8 and 6.1.1.4'
Cl Cl 0.3639 0.7018 'International Tables Vol C Tables 4.2.6.8 and 6.1.1.4'
Nd Nd -3.1807 10.9079 'International Tables Vol C Tables 4.2.6.8 and 6.1.1.4'

loop_
_geom_angle_atom_site_label_1
_geom_angle_atom_site_label_2
_geom_angle_atom_site_label_3
_geom_angle
_geom_angle_site_symmetry_1
_geom_angle_site_symmetry_3
N5 Nd1 N3 72.58(16) . .
N5 Nd1 N7 72.66(15) . .
N3 Nd1 N7 113.92(15) . .
N5 Nd1 N1 112.28(16) . .
N3 Nd1 N1 72.16(16) . .
N7 Nd1 N1 71.85(15) . .
N5 Nd1 N2 147.06(14) . .
N3 Nd1 N2 85.16(15) . .
N7 Nd1 N2 139.89(15) . .
N1 Nd1 N2 82.22(15) . .
N5 Nd1 N4 85.91(14) . .
N3 Nd1 N4 82.01(15) . .
N7 Nd1 N4 146.73(15) . .
N1 Nd1 N4 141.13(15) . .
N2 Nd1 N4 66.80(14) . .
N5 Nd1 N8 140.00(15) . .
N3 Nd1 N8 146.87(15) . .
N7 Nd1 N8 80.28(15) . .
N1 Nd1 N8 85.54(15) . .
N2 Nd1 N8 67.40(15) . .
N4 Nd1 N8 102.45(15) . .
N5 Nd1 N6 81.94(15) . .
N3 Nd1 N6 141.20(15) . .
N7 Nd1 N6 84.51(15) . .
N1 Nd1 N6 146.12(15) . .
N2 Nd1 N6 102.56(15) . .
N4 Nd1 N6 67.16(15) . .
N8 Nd1 N6 66.38(15) . .
C49 N1 C74 107.6(5) . .
C49 N1 Nd1 124.4(4) . .
C74 N1 Nd1 123.7(4) . .
C23 N2 C35 108.5(5) . .
C23 N2 Nd1 121.5(3) . .
C35 N2 Nd1 122.2(3) . .
C62 N3 C54 106.3(5) . .
C62 N3 Nd1 125.3(4) . .
C54 N3 Nd1 123.4(4) . .
C24 N4 C31 107.5(4) . .
C24 N4 Nd1 124.6(4) . .
C31 N4 Nd1 123.4(3) . .
C45 N5 C71 107.6(5) . .
C45 N5 Nd1 123.9(3) . .
C71 N5 Nd1 124.7(4) . .
C38 N6 C26 108.2(5) . .
C38 N6 Nd1 120.8(3) . .
C26 N6 Nd1 121.3(4) . .
C43 N7 C53 106.4(5) . .
C43 N7 Nd1 122.9(4) . .
C53 N7 Nd1 123.4(3) . .
C56 N8 C16 108.3(5) . .
C56 N8 Nd1 122.1(3) . .
C16 N8 Nd1 122.7(4) . .
C31 N9 C26 122.6(5) . .
C56 N10 C38 122.3(5) . .
C35 N11 C16 122.8(5) . .
C23 N12 C24 122.3(5) . .
C3A C1 C66 113.2(6) . .
C3A C1 C1A 109.1(7) . .
C66 C1 C1A 109.3(6) . .
C3A C1 C2A 108.6(6) . .
C66 C1 C2A 107.6(6) . .
C1A C1 C2A 109.0(6) . .
C1B C2 C2B 107.2(7) . .
C1B C2 C67 111.6(6) . .
C2B C2 C67 108.7(6) . .
C1B C2 C3B 108.8(7) . .
C2B C2 C3B 111.1(6) . .
C67 C2 C3B 109.3(6) . .
C3C C3 C2C 110.8(8) . .
C3C C3 C65 109.2(6) . .
C2C C3 C65 111.6(6) . .
C3C C3 C1C 108.5(7) . .
C2C C3 C1C 107.9(7) . .
C65 C3 C1C 108.7(6) . .
C2D C4 C73 112.7(7) . .
C2D C4 C3D 110.2(7) . .
C73 C4 C3D 109.1(6) . .
C2D C4 C1D 108.6(8) . .
C73 C4 C1D 107.5(6) . .
C3D C4 C1D 108.7(8) . .
C27 C5 C6 122.2(5) . .
C27 C5 C23 132.2(5) . .
C6 C5 C23 105.6(5) . .
C25 C6 C5 121.4(5) . .
C25 C6 C35 132.6(5) . .
C5 C6 C35 105.9(5) . .
C13 C7 C14 122.4(5) . .
C13 C7 C26 131.5(5) . .
C14 C7 C26 106.0(5) . .
C40 C8 C10 122.5(6) . .
C40 C8 C9 117.8(5) . .
C10 C8 C9 119.7(5) . .
C46 C9 C13 121.0(5) . .
C46 C9 C8 119.3(5) . .
C13 C9 C8 119.5(5) . .
C14 C10 C8 119.4(5) . .
C14 C10 H10 120.3 . .
C8 C10 H10 120.3 . .
C58 C11 C15 121.5(5) . .
C58 C11 C16 133.2(6) . .
C15 C11 C16 105.3(5) . .
C71 C12 C43 126.0(5) . .
C71 C12 C32 117.1(5) . .
C43 C12 C32 116.5(5) . .
C7 C13 C9 118.2(5) . .
C7 C13 H13 120.9 . .
C9 C13 H13 120.9 . .
C10 C14 C7 120.5(5) . .
C10 C14 C38 134.3(5) . .
C7 C14 C38 105.2(5) . .
C48 C15 C11 121.6(5) . .
C48 C15 C56 132.8(5) . .
C11 C15 C56 105.6(5) . .
N11 C16 N8 128.2(5) . .
N11 C16 C11 120.9(5) . .
N8 C16 C11 110.9(5) . .
C75 C17 C64 117.8(5) . .
C75 C17 C34 121.5(5) . .
C64 C17 C34 120.6(6) . .
C50 C18 C19 122.3(5) . .
C50 C18 C24 132.9(5) . .
C19 C18 C24 104.8(5) . .
C59 C19 C18 121.1(5) . .
C59 C19 C31 132.2(5) . .
C18 C19 C31 106.6(5) . .
C62 C20 C49 124.9(5) . .
C62 C20 C36 119.9(5) . .
C49 C20 C36 115.0(5) . .
C29 C21 C49 107.2(5) . .
C29 C21 H21 126.4 . .
C49 C21 H21 126.4 . .
C57 C22 C54 106.6(5) . .
C57 C22 H22 126.7 . .
C54 C22 H22 126.7 . .
N12 C23 N2 128.5(5) . .
N12 C23 C5 121.2(5) . .
N2 C23 C5 110.0(5) . .
N12 C24 N4 128.2(5) . .
N12 C24 C18 120.8(5) . .
N4 C24 C18 111.0(5) . .
C6 C25 C42 117.9(5) . .
C6 C25 H25 121.0 . .
C42 C25 H25 121.0 . .
N9 C26 N6 128.6(5) . .
N9 C26 C7 121.5(5) . .
N6 C26 C7 109.9(5) . .
C5 C27 C70 117.8(5) . .
C5 C27 H27 121.1 . .
C70 C27 H27 121.1 . .
C37 C28 C43 107.1(5) . .
C37 C28 H28 126.4 . .
C43 C28 H28 126.4 . .
C21 C29 C74 106.8(5) . .
C21 C29 H29 126.6 . .
C74 C29 H29 126.6 . .
C33 C30 C71 107.8(5) . .
C33 C30 H30 126.1 . .
C71 C30 H30 126.1 . .
N9 C31 N4 128.7(5) . .
N9 C31 C19 121.6(5) . .
N4 C31 C19 109.7(5) . .
C55 C32 C44 117.9(5) . .
C55 C32 C12 121.9(5) . .
C44 C32 C12 120.2(5) . .
C30 C33 C45 107.4(5) . .
C30 C33 H33 126.3 . .
C45 C33 H33 126.3 . .
C74 C34 C53 125.0(5) . .
C74 C34 C17 116.6(5) . .
C53 C34 C17 118.2(5) . .
N11 C35 N2 128.3(5) . .
N11 C35 C6 122.0(5) . .
N2 C35 C6 109.7(5) . .
C83 C36 C86 116.5(6) . .
C83 C36 C20 120.1(5) . .
C86 C36 C20 122.9(5) . .
C28 C37 C53 106.8(5) . .
C28 C37 H37 126.6 . .
C53 C37 H37 126.6 . .
N10 C38 N6 127.4(5) . .
N10 C38 C14 122.0(5) . .
N6 C38 C14 110.5(5) . .
C89 C39 C63 117.6(5) . .
C89 C39 C52 122.5(5) . .
C63 C39 C52 119.8(5) . .
C84 C40 C8 121.2(6) . .
C84 C40 H40 119.4 . .
C8 C40 H40 119.4 . .
C65 C41 C75 121.0(6) . .
C65 C41 H41 119.5 . .
C75 C41 H41 119.5 . .
C25 C42 C81 121.2(6) . .
C25 C42 C70 120.7(5) . .
C81 C42 C70 118.0(6) . .
N7 C43 C12 125.4(5) . .
N7 C43 C28 109.4(5) . .
C12 C43 C28 124.8(5) . .
C78 C44 C32 120.1(6) . .
C78 C44 H44 119.9 . .
C32 C44 H44 119.9 . .
N5 C45 C52 126.6(5) . .
N5 C45 C33 108.9(5) . .
C52 C45 C33 124.3(5) . .
C76 C46 C9 120.8(6) . .
C76 C46 H46 119.6 . .
C9 C46 H46 119.6 . .
C55 C47 C66 120.2(6) . .
C55 C47 H47 119.9 . .
C66 C47 H47 119.9 . .
C15 C48 C77 118.0(6) . .
C15 C48 H48 121.0 . .
C77 C48 H48 121.0 . .
N1 C49 C20 128.1(5) . .
N1 C49 C21 109.5(5) . .
C20 C49 C21 122.3(5) . .
C18 C50 C51 118.4(5) . .
C18 C50 H50 120.8 . .
C51 C50 H50 120.8 . .
C50 C51 C82 121.8(6) . .
C50 C51 C60 119.8(5) . .
C82 C51 C60 118.3(5) . .
C54 C52 C45 125.9(5) . .
C54 C52 C39 117.3(5) . .
C45 C52 C39 116.5(5) . .
N7 C53 C34 125.0(5) . .
N7 C53 C37 110.1(5) . .
C34 C53 C37 124.5(5) . .
N3 C54 C52 125.2(5) . .
N3 C54 C22 109.9(5) . .
C52 C54 C22 124.6(5) . .
C32 C55 C47 121.8(5) . .
C32 C55 H55 119.1 . .
C47 C55 H55 119.1 . .
N10 C56 N8 129.2(5) . .
N10 C56 C15 121.0(5) . .
N8 C56 C15 109.7(5) . .
C22 C57 C62 107.3(5) . .
C22 C57 H57 126.4 . .
C62 C57 H57 126.4 . .
C11 C58 C88 119.0(6) . .
C11 C58 H58 120.5 . .
C88 C58 H58 120.5 . .
C19 C59 C60 118.4(5) . .
C19 C59 H59 120.8 . .
C60 C59 H59 120.8 . .
C61 C60 C59 121.6(6) . .
C61 C60 C51 118.6(5) . .
C59 C60 C51 119.7(5) . .
C80 C61 C60 121.3(6) . .
C80 C61 H61 119.4 . .
C60 C61 H61 119.4 . .
N3 C62 C20 125.7(5) . .
N3 C62 C57 109.8(5) . .
C20 C62 C57 124.4(5) . .
C72 C63 C39 121.0(6) . .
C72 C63 H63 119.5 . .
C39 C63 H63 119.5 . .
C17 C64 C68 121.1(6) . .
C17 C64 H64 119.5 . .
C68 C64 H64 119.5 . .
C41 C65 C68 117.3(6) . .
C41 C65 C3 122.9(6) . .
C68 C65 C3 119.8(6) . .
C78 C66 C47 117.3(6) . .
C78 C66 C1 121.0(6) . .
C47 C66 C1 121.8(6) . .
C69 C67 C87 116.5(6) . .
C69 C67 C2 118.3(6) . .
C87 C67 C2 125.1(6) . .
C64 C68 C65 121.0(6) . .
C64 C68 H68 119.5 . .
C65 C68 H68 119.5 . .
C83 C69 C67 122.0(6) . .
C83 C69 H69 119.0 . .
C67 C69 H69 119.0 . .
C91 C70 C27 120.7(6) . .
C91 C70 C42 119.6(5) . .
C27 C70 C42 119.7(5) . .
N5 C71 C12 127.1(5) . .
N5 C71 C30 108.2(5) . .
C12 C71 C30 124.6(5) . .
C73 C72 C63 121.4(6) . .
C73 C72 H72 119.3 . .
C63 C72 H72 119.3 . .
C72 C73 C93 117.3(6) . .
C72 C73 C4 122.1(7) . .
C93 C73 C4 120.6(7) . .
N1 C74 C34 127.4(5) . .
N1 C74 C29 108.9(5) . .
C34 C74 C29 123.5(5) . .
C17 C75 C41 121.7(6) . .
C17 C75 H75 119.2 . .
C41 C75 H75 119.2 . .
C46 C76 C84 120.3(6) . .
C46 C76 H76 119.9 . .
C84 C76 H76 119.9 . .
C48 C77 C88 120.7(6) . .
C48 C77 C90 121.7(6) . .
C88 C77 C90 117.5(6) . .
C66 C78 C44 122.7(6) . .
C66 C78 H78 118.7 . .
C44 C78 H78 118.7 . .
C82 C79 C80 120.5(6) . .
C82 C79 H79 119.8 . .
C80 C79 H79 119.8 . .
C61 C80 C79 120.2(6) . .
C61 C80 H80 119.9 . .
C79 C80 H80 119.9 . .
C85 C81 C42 121.0(6) . .
C85 C81 H81 119.5 . .
C42 C81 H81 119.5 . .
C79 C82 C51 121.1(6) . .
C79 C82 H82 119.5 . .
C51 C82 H82 119.5 . .
C69 C83 C36 122.0(6) . .
C69 C83 H83 119.0 . .
C36 C83 H83 119.0 . .
C40 C84 C76 120.6(6) . .
C40 C84 H84 119.7 . .
C76 C84 H84 119.7 . .
C81 C85 C92 120.9(6) . .
C81 C85 H85 119.6 . .
C92 C85 H85 119.6 . .
C87 C86 C36 121.0(6) . .
C87 C86 H86 119.5 . .
C36 C86 H86 119.5 . .
C86 C87 C67 122.0(6) . .
C86 C87 H87 119.0 . .
C67 C87 H87 119.0 . .
C95 C88 C77 119.3(6) . .
C95 C88 C58 121.5(6) . .
C77 C88 C58 119.1(5) . .
C93 C89 C39 121.0(6) . .
C93 C89 H89 119.5 . .
C39 C89 H89 119.5 . .
C94 C90 C77 121.5(7) . .
C94 C90 H90 119.2 . .
C77 C90 H90 119.2 . .
C92 C91 C70 120.1(6) . .
C92 C91 H91 120.0 . .
C70 C91 H91 120.0 . .
C91 C92 C85 120.4(6) . .
C91 C92 H92 119.8 . .
C85 C92 H92 119.8 . .
C89 C93 C73 121.5(6) . .
C89 C93 H93 119.2 . .
C73 C93 H93 119.2 . .
C90 C94 C96 120.9(7) . .
C90 C94 H94 119.6 . .
C96 C94 H94 119.6 . .
C96 C95 C88 121.1(7) . .
C96 C95 H95 119.5 . .
C88 C95 H95 119.5 . .
C95 C96 C94 119.6(7) . .
C95 C96 H96 120.2 . .
C94 C96 H96 120.2 . .
Cl12 C97 Cl10 111.7(5) . .
Cl12 C97 Cl11 112.3(5) . .
Cl10 C97 Cl11 109.0(4) . .
Cl12 C97 H97 107.9 . .
Cl10 C97 H97 107.9 . .
Cl11 C97 H97 107.9 . .
Cl15 C98 Cl14 112.0(5) . .
Cl15 C98 Cl13 110.2(4) . .
Cl14 C98 Cl13 109.4(4) . .
Cl15 C98 H98 108.4 . .
Cl14 C98 H98 108.4 . .
Cl13 C98 H98 108.4 . .
Cl18 C99 Cl17 111.8(7) . .
Cl18 C99 Cl16 110.7(7) . .
Cl17 C99 Cl16 111.2(7) . .
Cl18 C99 H99 107.6 . .
Cl17 C99 H99 107.6 . .
Cl16 C99 H99 107.6 . .
Cl3A C100 Cl1A 109.7(6) . .
Cl3A C100 Cl2A 111.5(6) . .
Cl1A C100 Cl2A 108.7(6) . .
Cl2B C100 Cl1B 115.4(13) . .
Cl2B C100 Cl3B 108.6(11) . .
Cl1B C100 Cl3B 105.4(11) . .
Cl3A C100 H100 109.0 . .
Cl1A C100 H100 109.0 . .
Cl2A C100 H100 109.0 . .
Cl6 C101 Cl4 114.0(11) . .
Cl6 C101 Cl5 110.9(10) . .
Cl4 C101 Cl5 108.8(10) . .
Cl6 C101 H101 107.6 . .
Cl4 C101 H101 107.6 . .
Cl5 C101 H101 107.6 . .
Cl8 C102 Cl7 124.8(12) . .
Cl8 C102 Cl9 126.0(13) . .
Cl7 C102 Cl9 107.0(11) . .
Cl8 C102 H102 94.9 . .
Cl7 C102 H102 94.9 . .
Cl9 C102 H102 94.9 . .
C1 C1A H1A1 109.5 . .
C1 C1A H1A2 109.5 . .
H1A1 C1A H1A2 109.5 . .
C1 C1A H1A3 109.5 . .
H1A1 C1A H1A3 109.5 . .
H1A2 C1A H1A3 109.5 . .
C1 C2A H2A1 109.5 . .
C1 C2A H2A2 109.5 . .
H2A1 C2A H2A2 109.5 . .
C1 C2A H2A3 109.5 . .
H2A1 C2A H2A3 109.5 . .
H2A2 C2A H2A3 109.5 . .
C1 C3A H3A1 109.5 . .
C1 C3A H3A2 109.5 . .
H3A1 C3A H3A2 109.5 . .
C1 C3A H3A3 109.5 . .
H3A1 C3A H3A3 109.5 . .
H3A2 C3A H3A3 109.5 . .
C2 C1B H1B1 109.5 . .
C2 C1B H1B2 109.5 . .
H1B1 C1B H1B2 109.5 . .
C2 C1B H1B3 109.5 . .
H1B1 C1B H1B3 109.5 . .
H1B2 C1B H1B3 109.5 . .
C2 C2B H2B1 109.5 . .
C2 C2B H2B2 109.5 . .
H2B1 C2B H2B2 109.5 . .
C2 C2B H2B3 109.5 . .
H2B1 C2B H2B3 109.5 . .
H2B2 C2B H2B3 109.5 . .
C2 C3B H3B1 109.5 . .
C2 C3B H3B2 109.5 . .
H3B1 C3B H3B2 109.5 . .
C2 C3B H3B3 109.5 . .
H3B1 C3B H3B3 109.5 . .
H3B2 C3B H3B3 109.5 . .
C3 C1C H1C1 109.5 . .
C3 C1C H1C2 109.5 . .
H1C1 C1C H1C2 109.5 . .
C3 C1C H1C3 109.5 . .
H1C1 C1C H1C3 109.5 . .
H1C2 C1C H1C3 109.5 . .
C3 C2C H2C1 109.5 . .
C3 C2C H2C2 109.5 . .
H2C1 C2C H2C2 109.5 . .
C3 C2C H2C3 109.5 . .
H2C1 C2C H2C3 109.5 . .
H2C2 C2C H2C3 109.5 . .
C3 C3C H3C1 109.5 . .
C3 C3C H3C2 109.5 . .
H3C1 C3C H3C2 109.5 . .
C3 C3C H3C3 109.5 . .
H3C1 C3C H3C3 109.5 . .
H3C2 C3C H3C3 109.5 . .
C4 C1D H1D1 109.5 . .
C4 C1D H1D2 109.5 . .
H1D1 C1D H1D2 109.5 . .
C4 C1D H1D3 109.5 . .
H1D1 C1D H1D3 109.5 . .
H1D2 C1D H1D3 109.5 . .
C4 C2D H2D1 109.5 . .
C4 C2D H2D2 109.5 . .
H2D1 C2D H2D2 109.5 . .
C4 C2D H2D3 109.5 . .
H2D1 C2D H2D3 109.5 . .
H2D2 C2D H2D3 109.5 . .
C4 C3D H3D1 109.5 . .
C4 C3D H3D2 109.5 . .
H3D1 C3D H3D2 109.5 . .
C4 C3D H3D3 109.5 . .
H3D1 C3D H3D3 109.5 . .
H3D2 C3D H3D3 109.5 . .

loop_
_geom_bond_atom_site_label_1
_geom_bond_atom_site_label_2
_geom_bond_distance
_geom_bond_site_symmetry_2
Nd1 N5 2.478(5) .
Nd1 N3 2.487(5) .
Nd1 N7 2.495(4) .
Nd1 N1 2.495(5) .
Nd1 N2 2.545(4) .
Nd1 N4 2.547(4) .
Nd1 N8 2.550(5) .
Nd1 N6 2.556(5) .
N1 C49 1.348(8) .
N1 C74 1.381(7) .
N2 C23 1.361(7) .
N2 C35 1.366(7) .
N3 C62 1.369(8) .
N3 C54 1.379(7) .
N4 C24 1.362(7) .
N4 C31 1.376(7) .
N5 C45 1.372(7) .
N5 C71 1.380(7) .
N6 C38 1.358(7) .
N6 C26 1.374(7) .
N7 C43 1.370(7) .
N7 C53 1.374(7) .
N8 C56 1.353(7) .
N8 C16 1.358(7) .
N9 C31 1.327(8) .
N9 C26 1.333(8) .
N10 C56 1.337(7) .
N10 C38 1.341(7) .
N11 C35 1.337(7) .
N11 C16 1.355(8) .
N12 C23 1.332(7) .
N12 C24 1.337(7) .
C1 C3A 1.499(10) .
C1 C66 1.535(8) .
C1 C1A 1.542(11) .
C1 C2A 1.542(10) .
C2 C1B 1.528(10) .
C2 C2B 1.534(11) .
C2 C67 1.539(9) .
C2 C3B 1.541(10) .
C3 C3C 1.503(12) .
C3 C2C 1.525(12) .
C3 C65 1.529(9) .
C3 C1C 1.539(11) .
C4 C2D 1.528(13) .
C4 C73 1.534(9) .
C4 C3D 1.535(12) .
C4 C1D 1.546(13) .
C5 C27 1.373(8) .
C5 C6 1.416(8) .
C5 C23 1.468(8) .
C6 C25 1.370(8) .
C6 C35 1.470(8) .
C7 C13 1.359(8) .
C7 C14 1.427(8) .
C7 C26 1.458(8) .
C8 C40 1.409(8) .
C8 C10 1.419(8) .
C8 C9 1.441(8) .
C9 C46 1.409(8) .
C9 C13 1.429(8) .
C10 C14 1.360(8) .
C10 H10 0.9300 .
C11 C58 1.351(8) .
C11 C15 1.418(8) .
C11 C16 1.451(8) .
C12 C71 1.396(8) .
C12 C43 1.407(8) .
C12 C32 1.502(8) .
C13 H13 0.9300 .
C14 C38 1.465(8) .
C15 C48 1.379(8) .
C15 C56 1.473(8) .
C17 C75 1.375(9) .
C17 C64 1.383(9) .
C17 C34 1.496(8) .
C18 C50 1.357(8) .
C18 C19 1.416(8) .
C18 C24 1.464(8) .
C19 C59 1.377(8) .
C19 C31 1.457(7) .
C20 C62 1.402(8) .
C20 C49 1.412(8) .
C20 C36 1.481(8) .
C21 C29 1.360(9) .
C21 C49 1.443(8) .
C21 H21 0.9300 .
C22 C57 1.358(9) .
C22 C54 1.444(8) .
C22 H22 0.9300 .
C25 C42 1.418(8) .
C25 H25 0.9300 .
C27 C70 1.422(8) .
C27 H27 0.9300 .
C28 C37 1.355(9) .
C28 C43 1.452(8) .
C28 H28 0.9300 .
C29 C74 1.439(8) .
C29 H29 0.9300 .
C30 C33 1.348(9) .
C30 C71 1.448(8) .
C30 H30 0.9300 .
C32 C55 1.384(8) .
C32 C44 1.400(8) .
C33 C45 1.442(8) .
C33 H33 0.9300 .
C34 C74 1.410(8) .
C34 C53 1.416(8) .
C36 C83 1.389(9) .
C36 C86 1.400(9) .
C37 C53 1.438(8) .
C37 H37 0.9300 .
C39 C89 1.392(9) .
C39 C63 1.395(9) .
C39 C52 1.493(8) .
C40 C84 1.375(9) .
C40 H40 0.9300 .
C41 C65 1.380(9) .
C41 C75 1.396(9) .
C41 H41 0.9300 .
C42 C81 1.426(8) .
C42 C70 1.431(9) .
C44 C78 1.384(9) .
C44 H44 0.9300 .
C45 C52 1.412(8) .
C46 C76 1.367(9) .
C46 H46 0.9300 .
C47 C55 1.396(8) .
C47 C66 1.407(9) .
C47 H47 0.9300 .
C48 C77 1.410(9) .
C48 H48 0.9300 .
C50 C51 1.423(8) .
C50 H50 0.9300 .
C51 C82 1.424(8) .
C51 C60 1.441(9) .
C52 C54 1.404(8) .
C55 H55 0.9300 .
C57 C62 1.445(8) .
C57 H57 0.9300 .
C58 C88 1.432(9) .
C58 H58 0.9300 .
C59 C60 1.421(8) .
C59 H59 0.9300 .
C60 C61 1.413(8) .
C61 C80 1.383(9) .
C61 H61 0.9300 .
C63 C72 1.394(9) .
C63 H63 0.9300 .
C64 C68 1.391(9) .
C64 H64 0.9300 .
C65 C68 1.406(10) .
C66 C78 1.383(9) .
C67 C69 1.381(10) .
C67 C87 1.394(9) .
C68 H68 0.9300 .
C69 C83 1.378(9) .
C69 H69 0.9300 .
C70 C91 1.419(9) .
C72 C73 1.385(10) .
C72 H72 0.9300 .
C73 C93 1.397(10) .
C75 H75 0.9300 .
C76 C84 1.400(10) .
C76 H76 0.9300 .
C77 C88 1.427(9) .
C77 C90 1.434(9) .
C78 H78 0.9300 .
C79 C82 1.377(9) .
C79 C80 1.401(10) .
C79 H79 0.9300 .
C80 H80 0.9300 .
C81 C85 1.358(10) .
C81 H81 0.9300 .
C82 H82 0.9300 .
C83 H83 0.9300 .
C84 H84 0.9300 .
C85 C92 1.408(10) .
C85 H85 0.9300 .
C86 C87 1.387(9) .
C86 H86 0.9300 .
C87 H87 0.9300 .
C88 C95 1.418(9) .
C89 C93 1.388(9) .
C89 H89 0.9300 .
C90 C94 1.353(10) .
C90 H90 0.9300 .
C91 C92 1.379(9) .
C91 H91 0.9300 .
C92 H92 0.9300 .
C93 H93 0.9300 .
C94 C96 1.411(12) .
C94 H94 0.9300 .
C95 C96 1.374(11) .
C95 H95 0.9300 .
C96 H96 0.9300 .
C97 Cl12 1.743(9) .
C97 Cl10 1.746(8) .
C97 Cl11 1.751(8) .
C97 H97 0.9800 .
C98 Cl15 1.743(8) .
C98 Cl14 1.753(9) .
C98 Cl13 1.775(8) .
C98 H98 0.9800 .
C99 Cl18 1.739(14) .
C99 Cl17 1.747(11) .
C99 Cl16 1.759(12) .
C99 H99 0.9800 .
C100 Cl2B 1.585(18) .
C100 Cl3A 1.722(11) .
C100 Cl1A 1.743(11) .
C100 Cl2A 1.748(10) .
C100 Cl1B 1.748(17) .
C100 Cl3B 1.770(17) .
C100 H100 0.9800 .
C101 Cl6 1.75(2) .
C101 Cl4 1.747(17) .
C101 Cl5 1.754(19) .
C101 H101 0.9800 .
C102 Cl8 1.501(19) .
C102 Cl7 1.596(19) .
C102 Cl9 1.695(18) .
C102 H102 0.9800 .
C1A H1A1 0.9600 .
C1A H1A2 0.9600 .
C1A H1A3 0.9600 .
C2A H2A1 0.9600 .
C2A H2A2 0.9600 .
C2A H2A3 0.9600 .
C3A H3A1 0.9600 .
C3A H3A2 0.9600 .
C3A H3A3 0.9600 .
C1B H1B1 0.9600 .
C1B H1B2 0.9600 .
C1B H1B3 0.9600 .
C2B H2B1 0.9600 .
C2B H2B2 0.9600 .
C2B H2B3 0.9600 .
C3B H3B1 0.9600 .
C3B H3B2 0.9600 .
C3B H3B3 0.9600 .
C1C H1C1 0.9600 .
C1C H1C2 0.9600 .
C1C H1C3 0.9600 .
C2C H2C1 0.9600 .
C2C H2C2 0.9600 .
C2C H2C3 0.9600 .
C3C H3C1 0.9600 .
C3C H3C2 0.9600 .
C3C H3C3 0.9600 .
C1D H1D1 0.9600 .
C1D H1D2 0.9600 .
C1D H1D3 0.9600 .
C2D H2D1 0.9600 .
C2D H2D2 0.9600 .
C2D H2D3 0.9600 .
C3D H3D1 0.9600 .
C3D H3D2 0.9600 .
C3D H3D3 0.9600 .
